data_7047383
loop_
_publ_author_name
'Milocco, Francesca'
'de Vries, Folkert'
'Dall'Anese, Anna'
'Rosar, Vera'
'Zangrando, Ennio'
'Otten, Edwin'
'Milani, Barbara'

_publ_section_title
;
 Palladium alkyl complexes with a formazanate ligand: synthesis, structure
 and reactivity.
;
_journal_issue 41
_journal_name_full 'Dalton transactions (Cambridge, England : 2003)'
_journal_page_first 14445
_journal_page_last 14451
_journal_paper_doi 10.1039/c8dt03130d
_journal_volume 47
_journal_year 2018
_chemical_formula_sum 'C37 H56 Cl N5 Pd'
_chemical_formula_weight 712.71
_space_group_crystal_system monoclinic
_space_group_IT_number 14
_space_group_name_Hall '-P 2yn'
_space_group_name_H-M_alt 'P 1 21/n 1'
_symmetry_space_group_name_Hall '-P 2yn'
_symmetry_space_group_name_H-M 'P 1 21/n 1'
_atom_sites_solution_hydrogens geom
_audit_creation_method SHELXL-2018/1
_audit_update_record
;
2018-04-09 deposited with the CCDC.
2018-08-30 downloaded from the CCDC.
;
_cell_angle_alpha 90
_cell_angle_beta 107.675(2)
_cell_angle_gamma 90
_cell_formula_units_Z 4
_cell_length_a 14.8027(6)
_cell_length_b 16.6849(6)
_cell_length_c 15.6639(6)
_cell_measurement_reflns_used 9783
_cell_measurement_temperature 100(2)
_cell_measurement_theta_max 27.17
_cell_measurement_theta_min 2.99
_cell_volume 3686.1(2)
_computing_structure_refinement 'SHELXL-2018/1 (Sheldrick, 2018)'
_diffrn_ambient_temperature 100(2)
_diffrn_measured_fraction_theta_full 0.999
_diffrn_measured_fraction_theta_max 0.997
_diffrn_measurement_device_type 'Bruker APEX-II CCD'
_diffrn_measurement_method '\f and \w scans'
_diffrn_radiation_type MoK\a
_diffrn_radiation_wavelength 0.71073
_diffrn_reflns_av_R_equivalents 0.0278
_diffrn_reflns_av_unetI/netI 0.0169
_diffrn_reflns_Laue_measured_fraction_full 0.999
_diffrn_reflns_Laue_measured_fraction_max 0.997
_diffrn_reflns_limit_h_max 19
_diffrn_reflns_limit_h_min -18
_diffrn_reflns_limit_k_max 21
_diffrn_reflns_limit_k_min -21
_diffrn_reflns_limit_l_max 19
_diffrn_reflns_limit_l_min -20
_diffrn_reflns_number 54583
_diffrn_reflns_point_group_measured_fraction_full 0.999
_diffrn_reflns_point_group_measured_fraction_max 0.997
_diffrn_reflns_theta_full 25.242
_diffrn_reflns_theta_max 27.167
_diffrn_reflns_theta_min 2.888
_exptl_absorpt_coefficient_mu 0.607
_exptl_absorpt_correction_T_max 0.7455
_exptl_absorpt_correction_T_min 0.6626
_exptl_absorpt_correction_type multi-scan
_exptl_absorpt_process_details SADABS
_exptl_crystal_colour blue
_exptl_crystal_density_diffrn 1.284
_exptl_crystal_description block
_exptl_crystal_F_000 1504
_exptl_crystal_size_max 0.35
_exptl_crystal_size_mid 0.24
_exptl_crystal_size_min 0.11
_refine_diff_density_max 2.203
_refine_diff_density_min -0.922
_refine_diff_density_rms 0.117
_refine_ls_extinction_method none
_refine_ls_goodness_of_fit_ref 1.197
_refine_ls_hydrogen_treatment constr
_refine_ls_matrix_type full
_refine_ls_number_parameters 423
_refine_ls_number_reflns 8160
_refine_ls_number_restraints 0
_refine_ls_restrained_S_all 1.197
_refine_ls_R_factor_all 0.0749
_refine_ls_R_factor_gt 0.0570
_refine_ls_shift/su_max 0.001
_refine_ls_shift/su_mean 0.000
_refine_ls_structure_factor_coef Fsqd
_refine_ls_weighting_details 'w=1/[\s^2^(Fo^2^)+(0.0048P)^2^+16.4457P] where P=(Fo^2^+2Fc^2^)/3'
_refine_ls_weighting_scheme calc
_refine_ls_wR_factor_gt 0.1056
_refine_ls_wR_factor_ref 0.1199
_reflns_Friedel_coverage 0.000
_reflns_number_gt 6732
_reflns_number_total 8160
_reflns_threshold_expression 'I > 2\s(I)'
_cod_data_source_file c8dt03130d2.cif
_cod_data_source_block mo_molan455c_ez
_cod_depositor_comments 'Adding full bibliography for 7047382--7047384.cif.'
_cod_database_code 7047383
_shelx_shelxl_version_number 2018/1
_shelx_space_group_comment
;
The symmetry employed for this shelxl refinement is uniquely defined
by the following loop, which should always be used as a source of
symmetry information in preference to the above space-group names.
They are only intended as comments.
;

loop_
_space_group_symop_operation_xyz
'x, y, z'
'-x+1/2, y+1/2, -z+1/2'
'-x, -y, -z'
'x-1/2, -y-1/2, z-1/2'

loop_
_atom_site_label
_atom_site_type_symbol
_atom_site_fract_x
_atom_site_fract_y
_atom_site_fract_z
_atom_site_U_iso_or_equiv
_atom_site_adp_type
_atom_site_occupancy
_atom_site_site_symmetry_order
_atom_site_calc_flag
_atom_site_refinement_flags_posn
_atom_site_refinement_flags_adp
_atom_site_refinement_flags_occupancy
_atom_site_disorder_assembly
_atom_site_disorder_group
Pd1 Pd 0.77021(2) 0.09719(2) 0.45921(2) 0.02427(8) Uani 1 1 d . . . . .
Cl1 Cl 0.79873(7) 0.04660(7) 0.33286(7) 0.0377(2) Uani 1 1 d . . . . .
N1 N 0.7411(2) 0.14857(19) 0.5656(2) 0.0253(6) Uani 1 1 d . . . . .
N2 N 0.8691(2) 0.19235(18) 0.47985(18) 0.0209(6) Uani 1 1 d . . . . .
N3 N 0.8441(2) 0.26464(18) 0.49313(19) 0.0227(6) Uani 1 1 d . . . . .
N4 N 0.7316(2) 0.22529(19) 0.5707(2) 0.0246(6) Uani 1 1 d . . . . .
N5 N 0.5654(2) 0.26825(19) 0.2601(2) 0.0263(6) Uani 1 1 d . . . . .
C1 C 0.7127(3) 0.1041(2) 0.6324(2) 0.0260(7) Uani 1 1 d . . . . .
C2 C 0.6644(3) 0.1409(3) 0.6855(3) 0.0411(10) Uani 1 1 d . . . . .
H2 H 0.647508 0.195896 0.677247 0.049 Uiso 1 1 calc R U . . .
C3 C 0.6414(4) 0.0963(3) 0.7504(3) 0.0484(12) Uani 1 1 d . . . . .
H3 H 0.605809 0.120051 0.785050 0.058 Uiso 1 1 calc R U . . .
C4 C 0.6699(3) 0.0174(3) 0.7650(3) 0.0472(12) Uani 1 1 d . . . . .
H4 H 0.653461 -0.012860 0.809414 0.057 Uiso 1 1 calc R U . . .
C5 C 0.7222(3) -0.0180(3) 0.7153(3) 0.0400(10) Uani 1 1 d . . . . .
H5 H 0.742914 -0.071983 0.726397 0.048 Uiso 1 1 calc R U . . .
C6 C 0.7442(3) 0.0263(3) 0.6492(3) 0.0322(8) Uani 1 1 d . . . . .
H6 H 0.780956 0.002946 0.615473 0.039 Uiso 1 1 calc R U . . .
C7 C 0.9615(2) 0.1888(2) 0.4695(2) 0.0221(7) Uani 1 1 d . . . . .
C8 C 1.0078(2) 0.2551(2) 0.4486(2) 0.0271(8) Uani 1 1 d . . . . .
H8 H 0.977258 0.305839 0.438474 0.032 Uiso 1 1 calc R U . . .
C9 C 1.0995(3) 0.2466(3) 0.4425(3) 0.0349(9) Uani 1 1 d . . . . .
H9 H 1.131429 0.291651 0.428091 0.042 Uiso 1 1 calc R U . . .
C10 C 1.1443(3) 0.1722(3) 0.4574(3) 0.0348(9) Uani 1 1 d . . . . .
H10 H 1.206511 0.166466 0.452772 0.042 Uiso 1 1 calc R U . . .
C11 C 1.0985(3) 0.1068(2) 0.4791(2) 0.0288(8) Uani 1 1 d . . . . .
H11 H 1.129725 0.056398 0.490579 0.035 Uiso 1 1 calc R U . . .
C12 C 1.0064(2) 0.1145(2) 0.4840(2) 0.0250(7) Uani 1 1 d . . . . .
H12 H 0.974377 0.069047 0.497284 0.030 Uiso 1 1 calc R U . . .
C13 C 0.7685(2) 0.2772(2) 0.5241(2) 0.0237(7) Uani 1 1 d . . . . .
C14 C 0.7366(2) 0.3612(2) 0.5222(2) 0.0250(7) Uani 1 1 d . . . . .
C15 C 0.7753(3) 0.4216(2) 0.4821(3) 0.0300(8) Uani 1 1 d . . . . .
H15 H 0.822168 0.408346 0.454347 0.036 Uiso 1 1 calc R U . . .
C16 C 0.7461(3) 0.5008(3) 0.4822(3) 0.0342(9) Uani 1 1 d . . . . .
H16 H 0.773628 0.540768 0.454731 0.041 Uiso 1 1 calc R U . . .
C17 C 0.6776(3) 0.5224(3) 0.5215(3) 0.0359(9) Uani 1 1 d . . . . .
C18 C 0.6361(3) 0.4623(3) 0.5577(3) 0.0387(10) Uani 1 1 d . . . . .
H18 H 0.587081 0.475747 0.582625 0.046 Uiso 1 1 calc R U . . .
C19 C 0.6644(3) 0.3831(3) 0.5585(3) 0.0308(8) Uani 1 1 d . . . . .
H19 H 0.634594 0.343257 0.583907 0.037 Uiso 1 1 calc R U . . .
C20 C 0.6505(4) 0.6092(3) 0.5268(4) 0.0494(12) Uani 1 1 d . . . . .
H20A H 0.664470 0.639690 0.478885 0.074 Uiso 1 1 calc R U . . .
H20B H 0.686782 0.631375 0.585067 0.074 Uiso 1 1 calc R U . . .
H20C H 0.582540 0.612795 0.519993 0.074 Uiso 1 1 calc R U . . .
C21 C 0.6660(2) 0.0107(2) 0.4352(3) 0.0261(8) Uani 1 1 d . . . . .
H21A H 0.627928 0.012336 0.372007 0.039 Uiso 1 1 calc R U . . .
H21B H 0.625098 0.020931 0.472919 0.039 Uiso 1 1 calc R U . . .
H21C H 0.695375 -0.042237 0.449418 0.039 Uiso 1 1 calc R U . . .
C22 C 0.5258(3) 0.2079(2) 0.1862(2) 0.0290(8) Uani 1 1 d . . . . .
H22A H 0.545327 0.223750 0.133492 0.035 Uiso 1 1 calc R U . . .
H22B H 0.455714 0.210436 0.168435 0.035 Uiso 1 1 calc R U . . .
C23 C 0.5562(3) 0.1218(2) 0.2099(3) 0.0336(9) Uani 1 1 d . . . . .
H23A H 0.525842 0.101166 0.253744 0.040 Uiso 1 1 calc R U . . .
H23B H 0.625776 0.119527 0.237703 0.040 Uiso 1 1 calc R U . . .
C24 C 0.5277(3) 0.0700(3) 0.1261(3) 0.0364(9) Uani 1 1 d . . . . .
H24A H 0.458311 0.073747 0.097766 0.044 Uiso 1 1 calc R U . . .
H24B H 0.558841 0.090728 0.082787 0.044 Uiso 1 1 calc R U . . .
C25 C 0.5550(3) -0.0170(3) 0.1462(3) 0.0425(10) Uani 1 1 d . . . . .
H25A H 0.525503 -0.037424 0.190088 0.064 Uiso 1 1 calc R U . . .
H25B H 0.624055 -0.021366 0.170707 0.064 Uiso 1 1 calc R U . . .
H25C H 0.532934 -0.048452 0.090952 0.064 Uiso 1 1 calc R U . . .
C26 C 0.6729(2) 0.2715(2) 0.2853(2) 0.0270(8) Uani 1 1 d . . . . .
H26A H 0.695655 0.313038 0.331985 0.032 Uiso 1 1 calc R U . . .
H26B H 0.698281 0.219407 0.312406 0.032 Uiso 1 1 calc R U . . .
C27 C 0.7149(3) 0.2890(3) 0.2102(3) 0.0338(9) Uani 1 1 d . . . . .
H27A H 0.696183 0.343383 0.186007 0.041 Uiso 1 1 calc R U . . .
H27B H 0.690861 0.249828 0.161060 0.041 Uiso 1 1 calc R U . . .
C28 C 0.8224(3) 0.2833(3) 0.2471(3) 0.0353(9) Uani 1 1 d . . . . .
H28A H 0.845417 0.323711 0.295102 0.042 Uiso 1 1 calc R U . . .
H28B H 0.839768 0.229695 0.274277 0.042 Uiso 1 1 calc R U . . .
C29 C 0.8719(3) 0.2964(3) 0.1767(3) 0.0468(11) Uani 1 1 d . . . . .
H29A H 0.940361 0.289382 0.203725 0.070 Uiso 1 1 calc R U . . .
H29B H 0.858891 0.350840 0.152575 0.070 Uiso 1 1 calc R U . . .
H29C H 0.848346 0.257478 0.128141 0.070 Uiso 1 1 calc R U . . .
C30 C 0.5221(3) 0.3495(2) 0.2247(3) 0.0298(8) Uani 1 1 d . . . . .
H30A H 0.533965 0.359185 0.166679 0.036 Uiso 1 1 calc R U . . .
H30B H 0.452626 0.345397 0.212395 0.036 Uiso 1 1 calc R U . . .
C31 C 0.5560(3) 0.4222(2) 0.2832(3) 0.0317(8) Uani 1 1 d . . . . .
H31A H 0.623976 0.431746 0.290805 0.038 Uiso 1 1 calc R U . . .
H31B H 0.548437 0.413096 0.343143 0.038 Uiso 1 1 calc R U . . .
C32 C 0.4976(3) 0.4949(3) 0.2389(3) 0.0397(10) Uani 1 1 d . . . . .
H32A H 0.500848 0.499769 0.176946 0.048 Uiso 1 1 calc R U . . .
H32B H 0.430449 0.485562 0.235241 0.048 Uiso 1 1 calc R U . . .
C33 C 0.5295(4) 0.5729(3) 0.2873(3) 0.0438(11) Uani 1 1 d . . . . .
H33A H 0.524838 0.569288 0.348250 0.066 Uiso 1 1 calc R U . . .
H33B H 0.488910 0.616491 0.255095 0.066 Uiso 1 1 calc R U . . .
H33C H 0.595352 0.583506 0.289885 0.066 Uiso 1 1 calc R U . . .
C34 C 0.5430(3) 0.2448(2) 0.3452(3) 0.0308(8) Uani 1 1 d . . . . .
H34A H 0.569221 0.286351 0.391085 0.037 Uiso 1 1 calc R U . . .
H34B H 0.576309 0.193952 0.367615 0.037 Uiso 1 1 calc R U . . .
C35 C 0.4385(3) 0.2339(3) 0.3363(3) 0.0388(10) Uani 1 1 d . . . . .
H35A H 0.411138 0.191096 0.292264 0.047 Uiso 1 1 calc R U . A 1
H35B H 0.403694 0.284240 0.314639 0.047 Uiso 1 1 calc R U . A 1
C36A C 0.4277(6) 0.2109(5) 0.4295(6) 0.0371(19) Uani 0.662(14) 1 d . . P B 1
H36A H 0.458650 0.252613 0.473693 0.045 Uiso 0.662(14) 1 calc R U P B 1
H36B H 0.359483 0.210279 0.424797 0.045 Uiso 0.662(14) 1 calc R U P B 1
C37A C 0.4710(5) 0.1292(4) 0.4638(4) 0.0351(19) Uani 0.662(14) 1 d . . P B 1
H37A H 0.444925 0.088302 0.417991 0.053 Uiso 0.662(14) 1 calc R U P B 1
H37B H 0.455714 0.115369 0.518618 0.053 Uiso 0.662(14) 1 calc R U P B 1
H37C H 0.539973 0.131646 0.476601 0.053 Uiso 0.662(14) 1 calc R U P B 1
C36B C 0.4201(13) 0.1746(16) 0.4012(15) 0.060(6) Uani 0.338(14) 1 d . . P B 2
H36C H 0.351785 0.175856 0.396060 0.072 Uiso 0.338(14) 1 calc R U P B 2
H36D H 0.434941 0.120150 0.384134 0.072 Uiso 0.338(14) 1 calc R U P B 2
C37B C 0.4753(12) 0.1891(11) 0.4954(14) 0.060(6) Uani 0.338(14) 1 d . . P B 2
H37D H 0.543098 0.183724 0.502333 0.090 Uiso 0.338(14) 1 calc R U P B 2
H37E H 0.457194 0.149905 0.533877 0.090 Uiso 0.338(14) 1 calc R U P B 2
H37F H 0.462396 0.243334 0.512740 0.090 Uiso 0.338(14) 1 calc R U P B 2

loop_
_atom_site_aniso_label
_atom_site_aniso_U_11
_atom_site_aniso_U_22
_atom_site_aniso_U_33
_atom_site_aniso_U_23
_atom_site_aniso_U_13
_atom_site_aniso_U_12
Pd1 0.02340(14) 0.02803(15) 0.01951(14) -0.00066(11) 0.00372(10) 0.00219(11)
Cl1 0.0369(5) 0.0444(6) 0.0311(5) -0.0055(4) 0.0092(4) 0.0050(4)
N1 0.0200(14) 0.0302(16) 0.0258(15) 0.0006(13) 0.0072(12) 0.0016(12)
N2 0.0197(13) 0.0272(15) 0.0155(13) 0.0008(11) 0.0047(11) 0.0036(11)
N3 0.0193(14) 0.0272(15) 0.0200(14) -0.0010(12) 0.0034(11) 0.0031(11)
N4 0.0155(13) 0.0348(17) 0.0221(14) -0.0043(12) 0.0035(11) 0.0007(12)
N5 0.0251(15) 0.0318(17) 0.0198(14) 0.0003(12) 0.0036(12) 0.0034(13)
C1 0.037(2) 0.0293(19) 0.0155(16) 0.0074(14) 0.0143(14) 0.0073(15)
C2 0.049(3) 0.044(3) 0.038(2) 0.0019(19) 0.024(2) -0.001(2)
C3 0.054(3) 0.058(3) 0.045(3) 0.003(2) 0.032(2) -0.001(2)
C4 0.037(2) 0.075(4) 0.031(2) -0.001(2) 0.0131(19) -0.016(2)
C5 0.032(2) 0.049(3) 0.035(2) 0.0124(19) 0.0036(17) -0.0025(19)
C6 0.0259(18) 0.046(2) 0.0239(18) 0.0069(17) 0.0065(15) -0.0003(17)
C7 0.0172(15) 0.0316(18) 0.0155(15) 0.0001(13) 0.0019(12) 0.0044(13)
C8 0.0223(17) 0.0309(19) 0.0282(19) 0.0044(15) 0.0080(14) 0.0030(14)
C9 0.0274(19) 0.043(2) 0.038(2) 0.0097(18) 0.0146(17) 0.0001(17)
C10 0.0221(18) 0.052(3) 0.032(2) 0.0062(18) 0.0109(16) 0.0071(17)
C11 0.0243(18) 0.037(2) 0.0258(18) 0.0028(15) 0.0087(14) 0.0089(15)
C12 0.0226(17) 0.0317(19) 0.0201(17) 0.0002(14) 0.0056(13) 0.0025(14)
C13 0.0193(16) 0.0306(19) 0.0189(16) -0.0035(14) 0.0024(13) 0.0025(14)
C14 0.0194(16) 0.0325(19) 0.0204(17) -0.0031(14) 0.0021(13) 0.0025(14)
C15 0.0225(17) 0.034(2) 0.033(2) -0.0056(16) 0.0075(15) 0.0052(15)
C16 0.035(2) 0.033(2) 0.036(2) -0.0036(17) 0.0132(17) 0.0061(17)
C17 0.036(2) 0.031(2) 0.039(2) -0.0060(17) 0.0089(18) 0.0099(17)
C18 0.034(2) 0.048(3) 0.036(2) -0.0086(19) 0.0132(18) 0.0088(19)
C19 0.0249(18) 0.037(2) 0.031(2) -0.0062(16) 0.0089(15) 0.0038(16)
C20 0.050(3) 0.039(3) 0.060(3) -0.002(2) 0.016(2) 0.015(2)
C21 0.0152(15) 0.0235(17) 0.0333(19) 0.0094(15) -0.0020(14) -0.0079(13)
C22 0.0230(17) 0.038(2) 0.0204(17) 0.0008(15) -0.0015(14) 0.0028(15)
C23 0.034(2) 0.035(2) 0.029(2) -0.0028(16) 0.0048(16) 0.0036(17)
C24 0.031(2) 0.042(2) 0.031(2) -0.0046(18) 0.0018(16) 0.0004(17)
C25 0.040(2) 0.040(2) 0.048(3) -0.006(2) 0.014(2) -0.0046(19)
C26 0.0225(17) 0.035(2) 0.0207(17) 0.0012(15) 0.0022(13) 0.0025(15)
C27 0.0278(19) 0.041(2) 0.032(2) 0.0059(17) 0.0093(16) 0.0026(17)
C28 0.030(2) 0.041(2) 0.033(2) 0.0046(18) 0.0073(16) -0.0003(17)
C29 0.038(2) 0.054(3) 0.053(3) 0.012(2) 0.021(2) 0.003(2)
C30 0.0256(18) 0.035(2) 0.0255(18) 0.0058(16) 0.0027(14) 0.0093(15)
C31 0.034(2) 0.035(2) 0.0269(19) 0.0044(16) 0.0101(16) 0.0068(17)
C32 0.033(2) 0.037(2) 0.046(3) 0.0082(19) 0.0073(18) 0.0100(18)
C33 0.054(3) 0.039(2) 0.045(3) 0.005(2) 0.024(2) 0.012(2)
C34 0.035(2) 0.034(2) 0.0248(18) 0.0038(16) 0.0113(16) 0.0034(16)
C35 0.037(2) 0.045(2) 0.038(2) 0.0045(19) 0.0165(18) 0.0053(19)
C36A 0.044(4) 0.038(4) 0.035(5) -0.005(3) 0.022(4) -0.003(3)
C37A 0.037(3) 0.034(4) 0.037(4) -0.001(3) 0.015(3) -0.004(3)
C36B 0.042(9) 0.081(16) 0.062(13) -0.008(11) 0.025(9) -0.009(10)
C37B 0.056(10) 0.058(12) 0.080(14) 0.007(10) 0.041(10) 0.014(8)

loop_
_atom_type_symbol
_atom_type_description
_atom_type_scat_dispersion_real
_atom_type_scat_dispersion_imag
_atom_type_scat_source
C C 0.0033 0.0016 'International Tables Vol C Tables 4.2.6.8 and 6.1.1.4'
H H 0.0000 0.0000 'International Tables Vol C Tables 4.2.6.8 and 6.1.1.4'
N N 0.0061 0.0033 'International Tables Vol C Tables 4.2.6.8 and 6.1.1.4'
Cl Cl 0.1484 0.1585 'International Tables Vol C Tables 4.2.6.8 and 6.1.1.4'
Pd Pd -0.9988 1.0072 'International Tables Vol C Tables 4.2.6.8 and 6.1.1.4'

loop_
_geom_angle_atom_site_label_1
_geom_angle_atom_site_label_2
_geom_angle_atom_site_label_3
_geom_angle
N1 Pd1 C21 96.39(14)
N1 Pd1 N2 82.37(12)
C21 Pd1 N2 175.71(13)
N1 Pd1 Cl1 176.06(9)
C21 Pd1 Cl1 84.80(12)
N2 Pd1 Cl1 96.17(8)
N4 N1 C1 113.7(3)
N4 N1 Pd1 121.5(2)
C1 N1 Pd1 123.9(2)
N3 N2 C7 112.8(3)
N3 N2 Pd1 120.3(2)
C7 N2 Pd1 126.4(2)
N2 N3 C13 120.4(3)
N1 N4 C13 122.1(3)
C22 N5 C26 110.8(3)
C22 N5 C34 111.2(3)
C26 N5 C34 105.8(3)
C22 N5 C30 106.9(3)
C26 N5 C30 110.7(3)
C34 N5 C30 111.5(3)
C6 C1 C2 120.4(4)
C6 C1 N1 117.8(3)
C2 C1 N1 121.4(3)
C3 C2 C1 119.2(4)
C3 C2 H2 120.4
C1 C2 H2 120.4
C4 C3 C2 120.2(4)
C4 C3 H3 119.9
C2 C3 H3 119.9
C3 C4 C5 120.6(4)
C3 C4 H4 119.7
C5 C4 H4 119.7
C4 C5 C6 119.2(5)
C4 C5 H5 120.4
C6 C5 H5 120.4
C1 C6 C5 120.2(4)
C1 C6 H6 119.9
C5 C6 H6 119.9
C12 C7 C8 120.1(3)
C12 C7 N2 116.4(3)
C8 C7 N2 123.4(3)
C7 C8 C9 119.6(4)
C7 C8 H8 120.2
C9 C8 H8 120.2
C10 C9 C8 120.1(4)
C10 C9 H9 119.9
C8 C9 H9 119.9
C11 C10 C9 120.1(3)
C11 C10 H10 120.0
C9 C10 H10 120.0
C10 C11 C12 120.2(4)
C10 C11 H11 119.9
C12 C11 H11 119.9
C7 C12 C11 119.9(4)
C7 C12 H12 120.0
C11 C12 H12 120.0
N4 C13 N3 127.1(3)
N4 C13 C14 116.0(3)
N3 C13 C14 115.6(3)
C15 C14 C19 117.4(4)
C15 C14 C13 121.3(3)
C19 C14 C13 121.3(3)
C16 C15 C14 120.9(4)
C16 C15 H15 119.5
C14 C15 H15 119.5
C17 C16 C15 121.2(4)
C17 C16 H16 119.4
C15 C16 H16 119.4
C18 C17 C16 118.0(4)
C18 C17 C20 120.9(4)
C16 C17 C20 121.1(4)
C17 C18 C19 121.7(4)
C17 C18 H18 119.2
C19 C18 H18 119.2
C18 C19 C14 120.7(4)
C18 C19 H19 119.7
C14 C19 H19 119.7
C17 C20 H20A 109.5
C17 C20 H20B 109.5
H20A C20 H20B 109.5
C17 C20 H20C 109.5
H20A C20 H20C 109.5
H20B C20 H20C 109.5
Pd1 C21 H21A 109.5
Pd1 C21 H21B 109.5
H21A C21 H21B 109.5
Pd1 C21 H21C 109.5
H21A C21 H21C 109.5
H21B C21 H21C 109.5
N5 C22 C23 115.2(3)
N5 C22 H22A 108.5
C23 C22 H22A 108.5
N5 C22 H22B 108.5
C23 C22 H22B 108.5
H22A C22 H22B 107.5
C22 C23 C24 110.1(3)
C22 C23 H23A 109.6
C24 C23 H23A 109.6
C22 C23 H23B 109.6
C24 C23 H23B 109.6
H23A C23 H23B 108.2
C25 C24 C23 112.2(4)
C25 C24 H24A 109.2
C23 C24 H24A 109.2
C25 C24 H24B 109.2
C23 C24 H24B 109.2
H24A C24 H24B 107.9
C24 C25 H25A 109.5
C24 C25 H25B 109.5
H25A C25 H25B 109.5
C24 C25 H25C 109.5
H25A C25 H25C 109.5
H25B C25 H25C 109.5
C27 C26 N5 116.7(3)
C27 C26 H26A 108.1
N5 C26 H26A 108.1
C27 C26 H26B 108.1
N5 C26 H26B 108.1
H26A C26 H26B 107.3
C26 C27 C28 108.7(3)
C26 C27 H27A 109.9
C28 C27 H27A 109.9
C26 C27 H27B 109.9
C28 C27 H27B 109.9
H27A C27 H27B 108.3
C29 C28 C27 113.3(4)
C29 C28 H28A 108.9
C27 C28 H28A 108.9
C29 C28 H28B 108.9
C27 C28 H28B 108.9
H28A C28 H28B 107.7
C28 C29 H29A 109.5
C28 C29 H29B 109.5
H29A C29 H29B 109.5
C28 C29 H29C 109.5
H29A C29 H29C 109.5
H29B C29 H29C 109.5
C31 C30 N5 117.8(3)
C31 C30 H30A 107.9
N5 C30 H30A 107.9
C31 C30 H30B 107.9
N5 C30 H30B 107.9
H30A C30 H30B 107.2
C30 C31 C32 108.9(3)
C30 C31 H31A 109.9
C32 C31 H31A 109.9
C30 C31 H31B 109.9
C32 C31 H31B 109.9
H31A C31 H31B 108.3
C33 C32 C31 114.2(4)
C33 C32 H32A 108.7
C31 C32 H32A 108.7
C33 C32 H32B 108.7
C31 C32 H32B 108.7
H32A C32 H32B 107.6
C32 C33 H33A 109.5
C32 C33 H33B 109.5
H33A C33 H33B 109.5
C32 C33 H33C 109.5
H33A C33 H33C 109.5
H33B C33 H33C 109.5
N5 C34 C35 116.0(3)
N5 C34 H34A 108.3
C35 C34 H34A 108.3
N5 C34 H34B 108.3
C35 C34 H34B 108.3
H34A C34 H34B 107.4
C36B C35 C34 113.9(8)
C34 C35 C36A 109.5(4)
C34 C35 H35A 109.8
C36A C35 H35A 109.8
C34 C35 H35B 109.8
C36A C35 H35B 109.8
H35A C35 H35B 108.2
C37A C36A C35 113.2(6)
C37A C36A H36A 108.9
C35 C36A H36A 108.9
C37A C36A H36B 108.9
C35 C36A H36B 108.9
H36A C36A H36B 107.7
C36A C37A H37A 109.5
C36A C37A H37B 109.5
H37A C37A H37B 109.5
C36A C37A H37C 109.5
H37A C37A H37C 109.5
H37B C37A H37C 109.5
C37B C36B C35 114.2(18)
C37B C36B H36C 108.7
C35 C36B H36C 108.7
C37B C36B H36D 108.7
C35 C36B H36D 108.7
H36C C36B H36D 107.6
C36B C37B H37D 109.5
C36B C37B H37E 109.5
H37D C37B H37E 109.5
C36B C37B H37F 109.5
H37D C37B H37F 109.5
H37E C37B H37F 109.5

loop_
_geom_bond_atom_site_label_1
_geom_bond_atom_site_label_2
_geom_bond_distance
Pd1 N1 2.033(3)
Pd1 C21 2.062(3)
Pd1 N2 2.117(3)
Pd1 Cl1 2.3055(10)
N1 N4 1.293(4)
N1 C1 1.445(4)
N2 N3 1.297(4)
N2 C7 1.427(4)
N3 C13 1.363(4)
N4 C13 1.352(5)
N5 C22 1.512(5)
N5 C26 1.519(4)
N5 C34 1.520(5)
N5 C30 1.529(5)
C1 C6 1.376(5)
C1 C2 1.393(5)
C2 C3 1.383(6)
C2 H2 0.9500
C3 C4 1.379(7)
C3 H3 0.9500
C4 C5 1.386(7)
C4 H4 0.9500
C5 C6 1.389(6)
C5 H5 0.9500
C6 H6 0.9500
C7 C12 1.393(5)
C7 C8 1.393(5)
C8 C9 1.396(5)
C8 H8 0.9500
C9 C10 1.394(6)
C9 H9 0.9500
C10 C11 1.381(6)
C10 H10 0.9500
C11 C12 1.394(5)
C11 H11 0.9500
C12 H12 0.9500
C13 C14 1.476(5)
C14 C15 1.400(6)
C14 C19 1.402(5)
C15 C16 1.389(5)
C15 H15 0.9500
C16 C17 1.385(6)
C16 H16 0.9500
C17 C18 1.383(6)
C17 C20 1.512(6)
C18 C19 1.385(6)
C18 H18 0.9500
C19 H19 0.9500
C20 H20A 0.9800
C20 H20B 0.9800
C20 H20C 0.9800
C21 H21A 0.9800
C21 H21B 0.9800
C21 H21C 0.9800
C22 C23 1.517(5)
C22 H22A 0.9900
C22 H22B 0.9900
C23 C24 1.521(5)
C23 H23A 0.9900
C23 H23B 0.9900
C24 C25 1.514(6)
C24 H24A 0.9900
C24 H24B 0.9900
C25 H25A 0.9800
C25 H25B 0.9800
C25 H25C 0.9800
C26 C27 1.515(5)
C26 H26A 0.9900
C26 H26B 0.9900
C27 C28 1.523(5)
C27 H27A 0.9900
C27 H27B 0.9900
C28 C29 1.514(6)
C28 H28A 0.9900
C28 H28B 0.9900
C29 H29A 0.9800
C29 H29B 0.9800
C29 H29C 0.9800
C30 C31 1.511(6)
C30 H30A 0.9900
C30 H30B 0.9900
C31 C32 1.529(5)
C31 H31A 0.9900
C31 H31B 0.9900
C32 C33 1.507(6)
C32 H32A 0.9900
C32 H32B 0.9900
C33 H33A 0.9800
C33 H33B 0.9800
C33 H33C 0.9800
C34 C35 1.521(6)
C34 H34A 0.9900
C34 H34B 0.9900
C35 C36B 1.50(2)
C35 C36A 1.563(9)
C35 H35A 0.9900
C35 H35B 0.9900
C36A C37A 1.533(11)
C36A H36A 0.9900
C36A H36B 0.9900
C37A H37A 0.9800
C37A H37B 0.9800
C37A H37C 0.9800
C36B C37B 1.47(3)
C36B H36C 0.9900
C36B H36D 0.9900
C37B H37D 0.9800
C37B H37E 0.9800
C37B H37F 0.9800
